data_7133218
loop_
_publ_author_name
'Hu, Lei'
'Chakraborty, Sayandip'
'Tumanov, Nikolay'
'Wouters, Johan'
'Robiette, Rapha&#xeb;l'
'Berionni, Guillaume'

_publ_section_title
;
 Regulating iminophosphorane P&#xe001;N bond reactivity through geometric
 constraints with cage-shaped triarylphosphines.
;
_journal_issue 55
_journal_name_full 'Chemical communications (Cambridge, England)'
_journal_page_first 7073
_journal_page_last 7076
_journal_paper_doi 10.1039/d4cc01868k
_journal_volume 60
_journal_year 2024
_chemical_formula_moiety 'C25 H19 N P, C2 F6 N O4 S2'
_chemical_formula_sum 'C27 H19 F6 N2 O4 P S2'
_chemical_formula_weight 644.53
_chemical_name_common '9-phosphatriptycene-iminium bistriflimidate'
_chemical_name_systematic '9-phosphatriptycene-iminium bistriflimidate'
_space_group_crystal_system triclinic
_space_group_IT_number 2
_space_group_name_Hall '-P 1'
_space_group_name_H-M_alt 'P -1'
_atom_sites_solution_hydrogens mixed
_atom_sites_solution_primary dual
_atom_sites_solution_secondary difmap
_audit_creation_method SHELXL-2019/3
_audit_update_record
;
2024-04-10 deposited with the CCDC.	2024-04-28 downloaded from the CCDC.
;
_cell_angle_alpha 113.9252(10)
_cell_angle_beta 91.4063(12)
_cell_angle_gamma 93.9353(11)
_cell_formula_units_Z 4
_cell_length_a 8.3718(3)
_cell_length_b 17.3368(6)
_cell_length_c 20.1621(8)
_cell_measurement_reflns_used 9881
_cell_measurement_temperature 100(2)
_cell_measurement_theta_max 23.6001
_cell_measurement_theta_min 2.3928
_cell_volume 2664.18(17)
_computing_cell_refinement 'SAINT V8.40B (Bruker AXS LLC, 2019)'
_computing_data_collection 'Bruker Instrument Service vV6.2.16'
_computing_data_reduction 'SAINT V8.40B (Bruker AXS LLC, 2019)'
_computing_molecular_graphics 'Mercury 4.0 (Macrae et al, 2020)'
_computing_publication_material 'enCIFer (Allen et al, 2004)'
_computing_structure_refinement 'SHELXL-2019/3 (Sheldrick, 2019)'
_computing_structure_solution 'SHELXT 2018/2 (Sheldrick, 2018)'
_diffrn_ambient_temperature 100(2)
_diffrn_detector_area_resol_mean 7.39
_diffrn_measured_fraction_theta_full 0.995
_diffrn_measured_fraction_theta_max 0.995
_diffrn_measurement_device_type 'Bruker D8 Venture'
_diffrn_measurement_method '\f and \w-scans'
_diffrn_radiation_monochromator 'multilayer mirror'
_diffrn_radiation_type AgK\a
_diffrn_radiation_wavelength 0.56086
_diffrn_reflns_av_R_equivalents 0.0611
_diffrn_reflns_av_unetI/netI 0.0416
_diffrn_reflns_Laue_measured_fraction_full 0.995
_diffrn_reflns_Laue_measured_fraction_max 0.995
_diffrn_reflns_limit_h_max 11
_diffrn_reflns_limit_h_min -11
_diffrn_reflns_limit_k_max 24
_diffrn_reflns_limit_k_min -24
_diffrn_reflns_limit_l_max 28
_diffrn_reflns_limit_l_min -28
_diffrn_reflns_number 151281
_diffrn_reflns_point_group_measured_fraction_full 0.995
_diffrn_reflns_point_group_measured_fraction_max 0.995
_diffrn_reflns_theta_full 19.665
_diffrn_reflns_theta_max 23.631
_diffrn_reflns_theta_min 1.927
_exptl_absorpt_coefficient_mu 0.182
_exptl_absorpt_correction_T_max 1.000
_exptl_absorpt_correction_T_min 0.923
_exptl_absorpt_correction_type numerical
_exptl_absorpt_process_details
;
Krause, L., Herbst-Irmer, R., Sheldrick, G. M., Stalke, D. (2015).
"Comparison of silver and molybdenum microfocus X-ray sources for
single-crystal structure determination"
J. Appl. Cryst. 48, 3-10.
doi:10.1107/S1600576714022985
;
_exptl_crystal_colour colourless
_exptl_crystal_density_diffrn 1.607
_exptl_crystal_description block
_exptl_crystal_F_000 1312
_exptl_crystal_size_max 0.460
_exptl_crystal_size_mid 0.340
_exptl_crystal_size_min 0.240
_refine_diff_density_max 0.597
_refine_diff_density_min -0.376
_refine_diff_density_rms 0.087
_refine_ls_extinction_method none
_refine_ls_goodness_of_fit_ref 1.045
_refine_ls_hydrogen_treatment constr
_refine_ls_matrix_type full
_refine_ls_number_parameters 1029
_refine_ls_number_reflns 16187
_refine_ls_number_restraints 404
_refine_ls_restrained_S_all 1.050
_refine_ls_R_factor_all 0.0473
_refine_ls_R_factor_gt 0.0447
_refine_ls_shift/su_max 0.003
_refine_ls_shift/su_mean 0.000
_refine_ls_structure_factor_coef Fsqd
_refine_ls_weighting_details 'w=1/[\s^2^(Fo^2^)+(0.0746P)^2^+1.0557P] where P=(Fo^2^+2Fc^2^)/3'
_refine_ls_weighting_scheme calc
_refine_ls_wR_factor_gt 0.1218
_refine_ls_wR_factor_ref 0.1252
_reflns_Friedel_coverage 0.000
_reflns_number_gt 14930
_reflns_number_total 16187
_reflns_threshold_expression 'I > 2\s(I)'
_cod_data_source_file d4cc01868k2.cif
_cod_data_source_block nt1318_SMC038_100K
_cod_depositor_comments 'Adding full bibliography for 7133202--7133219.cif.'
_cod_database_code 7133218
_shelx_shelxl_version_number 2019/3
_shelx_space_group_comment
;
The symmetry employed for this shelxl refinement is uniquely defined
by the following loop, which should always be used as a source of
symmetry information in preference to the above space-group names.
They are only intended as comments.
;
_shelx_estimated_absorpt_t_min 0.921
_shelx_estimated_absorpt_t_max 0.958

loop_
_space_group_symop_operation_xyz
'x, y, z'
'-x, -y, -z'

loop_
_atom_site_label
_atom_site_type_symbol
_atom_site_fract_x
_atom_site_fract_y
_atom_site_fract_z
_atom_site_U_iso_or_equiv
_atom_site_adp_type
_atom_site_occupancy
_atom_site_site_symmetry_order
_atom_site_calc_flag
_atom_site_refinement_flags_posn
_atom_site_refinement_flags_adp
_atom_site_refinement_flags_occupancy
_atom_site_disorder_assembly
_atom_site_disorder_group
P2 P 1.00178(3) 0.24821(2) 0.14209(2) 0.01522(7) Uani 1 1 d . . . . .
N2 N 0.96769(12) 0.27790(7) 0.22755(5) 0.01923(18) Uani 1 1 d . . . . .
H2N H 0.866413 0.281676 0.238199 0.023 Uiso 1 1 calc R U . . .
C26 C 1.09743(13) 0.15314(7) 0.09866(6) 0.01709(19) Uani 1 1 d . . . . .
C27 C 1.16223(14) 0.10302(7) 0.12975(6) 0.0206(2) Uani 1 1 d . . . . .
H27 H 1.155373 0.116519 0.180154 0.025 Uiso 1 1 calc R U . . .
C28 C 1.23747(15) 0.03251(8) 0.08522(7) 0.0240(2) Uani 1 1 d . . . . .
H28 H 1.283338 -0.002405 0.105368 0.029 Uiso 1 1 calc R U . . .
C29 C 1.24578(15) 0.01293(8) 0.01125(7) 0.0231(2) Uani 1 1 d . . . . .
H29 H 1.297816 -0.035183 -0.018523 0.028 Uiso 1 1 calc R U . . .
C30 C 1.17865(13) 0.06306(7) -0.01974(6) 0.0196(2) Uani 1 1 d . . . . .
H30 H 1.183840 0.048726 -0.070336 0.024 Uiso 1 1 calc R U . . .
C31 C 1.10431(13) 0.13397(7) 0.02392(6) 0.01662(18) Uani 1 1 d . . . . .
C32 C 1.03215(13) 0.19472(7) -0.00401(6) 0.01665(18) Uani 1 1 d . . . . .
H32 H 1.042806 0.174803 -0.057576 0.020 Uiso 1 1 calc R U . . .
C33 C 1.12079(13) 0.28255(7) 0.03667(6) 0.01685(19) Uani 1 1 d . . . . .
C34 C 1.20101(14) 0.32838(8) 0.00326(6) 0.0207(2) Uani 1 1 d . . . . .
H34 H 1.205935 0.305269 -0.048098 0.025 Uiso 1 1 calc R U . . .
C35 C 1.27458(15) 0.40898(8) 0.04592(7) 0.0241(2) Uani 1 1 d . . . . .
H35 H 1.328567 0.440748 0.023047 0.029 Uiso 1 1 calc R U . . .
C36 C 1.27026(15) 0.44346(8) 0.12107(7) 0.0246(2) Uani 1 1 d . . . . .
H36 H 1.321315 0.498301 0.149076 0.030 Uiso 1 1 calc R U . . .
C37 C 1.19131(13) 0.39794(7) 0.15557(6) 0.0204(2) Uani 1 1 d . . . . .
H37 H 1.188169 0.420914 0.207002 0.024 Uiso 1 1 calc R U . . .
C38 C 1.11730(12) 0.31813(7) 0.11292(6) 0.01674(19) Uani 1 1 d . . . . .
C39 C 0.85550(13) 0.20057(7) 0.01391(6) 0.01596(18) Uani 1 1 d . . . . .
C40 C 0.72989(13) 0.18111(7) -0.03802(6) 0.0186(2) Uani 1 1 d . . . . .
H40 H 0.751230 0.164218 -0.087797 0.022 Uiso 1 1 calc R U . . .
C41 C 0.57216(14) 0.18644(8) -0.01684(7) 0.0223(2) Uani 1 1 d . . . . .
H41 H 0.486259 0.172949 -0.052439 0.027 Uiso 1 1 calc R U . . .
C42 C 0.53948(14) 0.21136(8) 0.05604(7) 0.0235(2) Uani 1 1 d . . . . .
H42 H 0.431526 0.214671 0.069703 0.028 Uiso 1 1 calc R U . . .
C43 C 0.66364(13) 0.23143(7) 0.10892(6) 0.0198(2) Uani 1 1 d . . . . .
H43 H 0.641816 0.248166 0.158628 0.024 Uiso 1 1 calc R U . . .
C44 C 0.82049(13) 0.22643(7) 0.08736(6) 0.01652(18) Uani 1 1 d . . . . .
C45 C 1.24443(14) 0.29462(8) 0.27948(6) 0.0205(2) Uani 1 1 d . . . . .
H45 H 1.285993 0.277503 0.232686 0.025 Uiso 1 1 calc R U . . .
C46 C 1.34757(14) 0.31603(8) 0.34097(7) 0.0221(2) Uani 1 1 d . . . . .
H46 H 1.459636 0.312481 0.335763 0.027 Uiso 1 1 calc R U . . .
C47 C 1.28790(16) 0.34244(8) 0.40957(7) 0.0237(2) Uani 1 1 d . . . . .
H47 H 1.358895 0.357980 0.451274 0.028 Uiso 1 1 calc R U . . .
C48 C 1.12392(16) 0.34601(8) 0.41692(6) 0.0244(2) Uani 1 1 d . . . . .
H48 H 1.082659 0.363873 0.463822 0.029 Uiso 1 1 calc R U . . .
C49 C 1.01980(14) 0.32366(8) 0.35621(6) 0.0210(2) Uani 1 1 d . . . . .
H49 H 0.907470 0.325389 0.361421 0.025 Uiso 1 1 calc R U . . .
C50 C 1.08080(13) 0.29860(7) 0.28742(6) 0.01726(19) Uani 1 1 d . . . . .
P1 P 0.48747(3) 0.76083(2) 0.36533(2) 0.01805(7) Uani 1 1 d . . . . .
N1 N 0.51254(13) 0.74008(9) 0.28080(6) 0.0310(3) Uani 1 1 d . . . . .
H1 H 0.612590 0.746871 0.270403 0.037 Uiso 1 1 calc R U . . .
C1 C 0.39136(14) 0.85349(7) 0.41639(7) 0.0208(2) Uani 1 1 d . . . . .
C2 C 0.32390(17) 0.90829(9) 0.39126(9) 0.0308(3) Uani 1 1 d . . . . .
H2 H 0.328011 0.899649 0.341720 0.037 Uiso 1 1 calc R U . . .
C3 C 0.2502(2) 0.97609(9) 0.44050(11) 0.0407(4) Uani 1 1 d . . . . .
H3 H 0.201813 1.013841 0.424306 0.049 Uiso 1 1 calc R U . . .
C4 C 0.24661(18) 0.98916(9) 0.51255(10) 0.0384(4) Uani 1 1 d . . . . .
H4 H 0.195457 1.035801 0.545371 0.046 Uiso 1 1 calc R U . . .
C5 C 0.31703(15) 0.93488(8) 0.53809(8) 0.0278(3) Uani 1 1 d . . . . .
H5 H 0.315218 0.944809 0.587984 0.033 Uiso 1 1 calc R U . . .
C6 C 0.38951(13) 0.86639(7) 0.48967(7) 0.0196(2) Uani 1 1 d . . . . .
C7 C 0.46809(13) 0.80223(7) 0.51093(6) 0.01744(19) Uani 1 1 d . . . . .
H7 H 0.461637 0.817366 0.564165 0.021 Uiso 1 1 calc R U . . .
C8 C 0.38031(13) 0.71510(7) 0.46648(6) 0.01713(19) Uani 1 1 d . . . . .
C9 C 0.30446(14) 0.66467(8) 0.49689(7) 0.0218(2) Uani 1 1 d . . . . .
H9 H 0.305208 0.683423 0.548195 0.026 Uiso 1 1 calc R U . . .
C10 C 0.22688(15) 0.58607(8) 0.45160(8) 0.0254(2) Uani 1 1 d . . . . .
H10 H 0.175208 0.551488 0.472500 0.031 Uiso 1 1 calc R U . . .
C11 C 0.22419(16) 0.55785(8) 0.37672(8) 0.0266(2) Uani 1 1 d . . . . .
H11 H 0.169781 0.504515 0.346825 0.032 Uiso 1 1 calc R U . . .
C12 C 0.30086(14) 0.60722(8) 0.34484(7) 0.0227(2) Uani 1 1 d . . . . .
H12 H 0.300257 0.587968 0.293493 0.027 Uiso 1 1 calc R U . . .
C13 C 0.37804(13) 0.68519(7) 0.39011(6) 0.01747(19) Uani 1 1 d . . . . .
C14 C 0.67274(13) 0.77908(7) 0.41697(6) 0.0186(2) Uani 1 1 d . . . . .
C15 C 0.82767(14) 0.77460(8) 0.39307(7) 0.0227(2) Uani 1 1 d . . . . .
H15 H 0.845950 0.760116 0.343286 0.027 Uiso 1 1 calc R U . . .
C16 C 0.95528(14) 0.79191(9) 0.44403(8) 0.0267(2) Uani 1 1 d . . . . .
H16 H 1.062122 0.789172 0.428935 0.032 Uiso 1 1 calc R U . . .
C17 C 0.92765(15) 0.81315(8) 0.51681(8) 0.0257(2) Uani 1 1 d . . . . .
H17 H 1.015971 0.824987 0.550962 0.031 Uiso 1 1 calc R U . . .
C18 C 0.77185(14) 0.81732(7) 0.54036(7) 0.0211(2) Uani 1 1 d . . . . .
H18 H 0.754050 0.831827 0.590195 0.025 Uiso 1 1 calc R U . . .
C19 C 0.64309(13) 0.80008(7) 0.49031(6) 0.01746(19) Uani 1 1 d . . . . .
C20 C 0.39905(15) 0.71263(8) 0.22054(7) 0.0227(2) Uani 1 1 d . . . . .
C21 C 0.23580(16) 0.71848(9) 0.22917(7) 0.0269(2) Uani 1 1 d . . . . .
H21 H 0.195856 0.740489 0.276391 0.032 Uiso 1 1 calc R U . . .
C22 C 0.13096(17) 0.69165(9) 0.16766(8) 0.0288(3) Uani 1 1 d . . . . .
H22 H 0.018976 0.695297 0.173092 0.035 Uiso 1 1 calc R U . . .
C23 C 0.18884(19) 0.65977(9) 0.09881(8) 0.0320(3) Uani 1 1 d . . . . .
H23 H 0.116902 0.641418 0.057115 0.038 Uiso 1 1 calc R U . . .
C24 C 0.35236(19) 0.65474(10) 0.09098(7) 0.0322(3) Uani 1 1 d . . . . .
H24 H 0.392157 0.633204 0.043719 0.039 Uiso 1 1 calc R U . . .
C25 C 0.45839(17) 0.68083(9) 0.15143(7) 0.0264(2) Uani 1 1 d . . . . .
H25 H 0.570295 0.677067 0.145782 0.032 Uiso 1 1 calc R U . . .
S1A S 0.78021(4) 0.89536(2) 0.22696(2) 0.02084(8) Uani 0.9532(11) 1 d D U P A 1
S2A S 0.53329(4) 1.00436(2) 0.25187(2) 0.02343(8) Uani 0.9532(11) 1 d D U P A 1
F1A F 1.08909(12) 0.90034(8) 0.21989(8) 0.0498(3) Uani 0.9532(11) 1 d D . P A 1
F2A F 0.99041(15) 1.01558(9) 0.23080(11) 0.0663(5) Uani 0.9532(11) 1 d D U P A 1
F3A F 1.01128(16) 0.98367(12) 0.32194(7) 0.0702(5) Uani 0.9532(11) 1 d D U P A 1
F4A F 0.72465(14) 1.07346(7) 0.18523(6) 0.0428(3) Uani 0.9532(11) 1 d D . P A 1
F5A F 0.71786(15) 1.14669(8) 0.30060(7) 0.0474(3) Uani 0.9532(11) 1 d D U P A 1
F6A F 0.51866(14) 1.14082(7) 0.22854(7) 0.0454(3) Uani 0.9532(11) 1 d D . P A 1
O1A O 0.75718(14) 0.87124(8) 0.15018(6) 0.0333(2) Uani 0.9532(11) 1 d D U P A 1
O2A O 0.79168(14) 0.82899(8) 0.25130(8) 0.0403(3) Uani 0.9532(11) 1 d D . P A 1
O3A O 0.45591(15) 0.95287(8) 0.18266(6) 0.0341(2) Uani 0.9532(11) 1 d D U P A 1
O4A O 0.43700(16) 1.04314(9) 0.31281(7) 0.0339(3) Uani 0.9532(11) 1 d D U P A 1
N3A N 0.67343(14) 0.96439(8) 0.27706(6) 0.0253(2) Uani 0.9532(11) 1 d D . P A 1
C51A C 0.98028(18) 0.95220(11) 0.25152(9) 0.0307(3) Uani 0.9532(11) 1 d D U P A 1
C52A C 0.6303(2) 1.09639(10) 0.24077(9) 0.0311(3) Uani 0.9532(11) 1 d D U P A 1
S1B S 0.9625(12) 0.9929(9) 0.2507(6) 0.047(2) Uani 0.0468(11) 1 d D U P A 2
S2B S 0.7097(11) 1.1015(7) 0.2683(6) 0.0408(19) Uani 0.0468(11) 1 d D U P A 2
F1B F 0.968(3) 0.8576(18) 0.2679(18) 0.074(7) Uani 0.0468(11) 1 d D . P A 2
F2B F 0.761(3) 0.911(2) 0.3052(11) 0.070(7) Uani 0.0468(11) 1 d D U P A 2
F3B F 0.779(3) 0.8455(15) 0.1826(10) 0.049(4) Uani 0.0468(11) 1 d D U P A 2
F4B F 0.490(3) 0.9931(17) 0.1799(11) 0.058(5) Uani 0.0468(11) 1 d D U P A 2
F5B F 0.450(3) 1.0173(15) 0.2915(12) 0.045(4) Uani 0.0468(11) 1 d D U P A 2
F6B F 0.403(3) 1.1113(18) 0.267(2) 0.088(9) Uani 0.0468(11) 1 d D . P A 2
O1B O 1.054(3) 0.9588(15) 0.1867(11) 0.042(5) Uani 0.0468(11) 1 d D . P A 2
O2B O 1.039(3) 1.038(2) 0.3166(11) 0.058(5) Uani 0.0468(11) 1 d D U P A 2
O3B O 0.709(5) 1.170(2) 0.247(3) 0.130(17) Uani 0.0468(11) 1 d D . P A 2
O4B O 0.745(3) 1.1231(19) 0.3444(10) 0.056(5) Uani 0.0468(11) 1 d D U P A 2
N3B N 0.819(3) 1.0306(19) 0.2245(13) 0.070(8) Uani 0.0468(11) 1 d D . P A 2
C51B C 0.853(3) 0.8961(12) 0.2487(11) 0.041(4) Uani 0.0468(11) 1 d D U P A 2
C52B C 0.508(2) 1.0516(14) 0.2483(12) 0.045(4) Uani 0.0468(11) 1 d D U P A 2
S3A S 0.82903(9) 0.54068(4) 0.22563(4) 0.02967(13) Uani 0.8805(13) 1 d D . P B 1
S4A S 0.66661(5) 0.44062(3) 0.28536(2) 0.01917(9) Uani 0.8805(13) 1 d D . P B 1
F7A F 0.78506(18) 0.54752(8) 0.10055(7) 0.0498(3) Uani 0.8805(13) 1 d D . P B 1
F8A F 0.87548(15) 0.43147(9) 0.09277(6) 0.0407(3) Uani 0.8805(13) 1 d D . P B 1
F9A F 0.63126(12) 0.45193(9) 0.11417(6) 0.0455(3) Uani 0.8805(13) 1 d D . P B 1
F10A F 0.70310(18) 0.58975(7) 0.39612(6) 0.0356(3) Uani 0.8805(13) 1 d D U P B 1
F11A F 0.58719(13) 0.48960(7) 0.41959(5) 0.0343(2) Uani 0.8805(13) 1 d D . P B 1
F12A F 0.84174(11) 0.49548(6) 0.40772(5) 0.0294(2) Uani 0.8805(13) 1 d D U P B 1
O5A O 0.9942(2) 0.57029(13) 0.23117(12) 0.0514(6) Uani 0.8805(13) 1 d D . P B 1
O6A O 0.7115(2) 0.60017(8) 0.25258(7) 0.0467(4) Uani 0.8805(13) 1 d D . P B 1
O7A O 0.68470(12) 0.35729(6) 0.28329(6) 0.0219(2) Uani 0.8805(13) 1 d D . P B 1
O8A O 0.51315(18) 0.45764(11) 0.26523(9) 0.0295(3) Uani 0.8805(13) 1 d D . P B 1
N4A N 0.81680(15) 0.46402(8) 0.24975(7) 0.0226(2) Uani 0.8805(13) 1 d D . P B 1
C53A C 0.7772(3) 0.48895(17) 0.12770(14) 0.0273(5) Uani 0.8805(13) 1 d D U P B 1
C54A C 0.7022(3) 0.50849(12) 0.38301(11) 0.0223(4) Uani 0.8805(13) 1 d D U P B 1
S3B S 0.8199(6) 0.5614(3) 0.2161(3) 0.0276(9) Uani 0.1195(13) 1 d D . P B 2
S4B S 0.6456(6) 0.4656(3) 0.2782(2) 0.0318(9) Uani 0.1195(13) 1 d D . P B 2
F7B F 0.6496(8) 0.5088(5) 0.0931(4) 0.0292(14) Uani 0.1195(13) 1 d D . P B 2
F8B F 0.9028(9) 0.5078(5) 0.0826(4) 0.0363(17) Uani 0.1195(13) 1 d D . P B 2
F9B F 0.7773(13) 0.4112(4) 0.1066(4) 0.0389(19) Uani 0.1195(13) 1 d D . P B 2
F10B F 0.6270(12) 0.5808(6) 0.4120(5) 0.040(2) Uani 0.1195(13) 1 d D . P B 2
F11B F 0.6965(14) 0.4609(6) 0.4047(5) 0.050(2) Uani 0.1195(13) 1 d D . P B 2
F12B F 0.8622(9) 0.5476(6) 0.3852(4) 0.0414(17) Uani 0.1195(13) 1 d D U P B 2
O5B O 0.9727(11) 0.5414(7) 0.2359(6) 0.033(3) Uani 0.1195(13) 1 d D . P B 2
O6B O 0.8087(10) 0.6441(5) 0.2182(4) 0.0279(16) Uani 0.1195(13) 1 d D . P B 2
O7B O 0.7564(15) 0.4006(7) 0.2494(5) 0.049(3) Uani 0.1195(13) 1 d D . P B 2
O8B O 0.4809(15) 0.4414(10) 0.2775(9) 0.043(4) Uani 0.1195(13) 1 d D . P B 2
N4B N 0.6656(10) 0.5387(5) 0.2506(5) 0.0232(16) Uani 0.1195(13) 1 d D . P B 2
C53B C 0.7855(19) 0.4918(9) 0.1190(7) 0.021(2) Uani 0.1195(13) 1 d D U P B 2
C54B C 0.7086(19) 0.5175(10) 0.3746(7) 0.025(2) Uani 0.1195(13) 1 d D U P B 2

loop_
_atom_site_aniso_label
_atom_site_aniso_U_11
_atom_site_aniso_U_22
_atom_site_aniso_U_33
_atom_site_aniso_U_23
_atom_site_aniso_U_13
_atom_site_aniso_U_12
P2 0.01356(12) 0.01830(13) 0.01325(12) 0.00600(10) 0.00030(9) 0.00083(9)
N2 0.0156(4) 0.0261(5) 0.0139(4) 0.0062(3) 0.0009(3) 0.0009(3)
C26 0.0157(4) 0.0184(5) 0.0167(4) 0.0068(4) -0.0001(3) 0.0016(3)
C27 0.0218(5) 0.0206(5) 0.0199(5) 0.0091(4) -0.0022(4) 0.0006(4)
C28 0.0256(5) 0.0198(5) 0.0271(6) 0.0101(4) -0.0033(4) 0.0035(4)
C29 0.0219(5) 0.0186(5) 0.0264(6) 0.0065(4) 0.0002(4) 0.0042(4)
C30 0.0179(5) 0.0197(5) 0.0193(5) 0.0058(4) 0.0011(4) 0.0026(4)
C31 0.0149(4) 0.0179(4) 0.0164(4) 0.0064(4) -0.0001(3) 0.0014(3)
C32 0.0157(4) 0.0194(5) 0.0150(4) 0.0070(4) 0.0008(3) 0.0025(3)
C33 0.0139(4) 0.0202(5) 0.0167(4) 0.0078(4) 0.0004(3) 0.0018(3)
C34 0.0176(5) 0.0265(5) 0.0205(5) 0.0122(4) 0.0009(4) 0.0008(4)
C35 0.0209(5) 0.0267(6) 0.0275(6) 0.0148(5) 0.0013(4) -0.0031(4)
C36 0.0224(5) 0.0229(5) 0.0269(6) 0.0096(5) -0.0006(4) -0.0039(4)
C37 0.0175(5) 0.0218(5) 0.0195(5) 0.0066(4) -0.0007(4) -0.0007(4)
C38 0.0138(4) 0.0195(5) 0.0170(4) 0.0077(4) 0.0003(3) 0.0005(3)
C39 0.0150(4) 0.0165(4) 0.0159(4) 0.0061(4) 0.0001(3) 0.0015(3)
C40 0.0179(5) 0.0188(5) 0.0182(5) 0.0068(4) -0.0030(4) 0.0010(4)
C41 0.0170(5) 0.0240(5) 0.0235(5) 0.0077(4) -0.0047(4) 0.0007(4)
C42 0.0137(5) 0.0281(6) 0.0249(5) 0.0071(4) -0.0005(4) 0.0014(4)
C43 0.0157(5) 0.0214(5) 0.0193(5) 0.0055(4) 0.0009(4) 0.0007(4)
C44 0.0144(4) 0.0173(4) 0.0169(4) 0.0062(4) -0.0002(3) 0.0008(3)
C45 0.0187(5) 0.0255(5) 0.0170(5) 0.0088(4) 0.0008(4) -0.0009(4)
C46 0.0203(5) 0.0252(5) 0.0210(5) 0.0104(4) -0.0018(4) -0.0014(4)
C47 0.0279(6) 0.0251(5) 0.0174(5) 0.0084(4) -0.0042(4) 0.0003(4)
C48 0.0303(6) 0.0274(6) 0.0151(5) 0.0078(4) 0.0019(4) 0.0048(5)
C49 0.0223(5) 0.0241(5) 0.0167(5) 0.0081(4) 0.0032(4) 0.0037(4)
C50 0.0195(5) 0.0173(4) 0.0143(4) 0.0061(4) 0.0000(4) -0.0003(4)
P1 0.01461(13) 0.02308(14) 0.01621(13) 0.00834(11) 0.00059(9) -0.00182(10)
N1 0.0189(5) 0.0550(8) 0.0179(5) 0.0154(5) 0.0005(4) -0.0086(5)
C1 0.0168(5) 0.0201(5) 0.0267(5) 0.0116(4) -0.0029(4) -0.0017(4)
C2 0.0289(6) 0.0248(6) 0.0431(8) 0.0207(6) -0.0137(5) -0.0067(5)
C3 0.0375(7) 0.0191(6) 0.0630(11) 0.0160(6) -0.0216(7) -0.0008(5)
C4 0.0292(7) 0.0174(5) 0.0545(9) 0.0005(6) -0.0133(6) 0.0053(5)
C5 0.0206(5) 0.0203(5) 0.0315(6) -0.0005(5) -0.0045(4) 0.0024(4)
C6 0.0153(4) 0.0164(5) 0.0239(5) 0.0054(4) -0.0023(4) 0.0002(3)
C7 0.0163(4) 0.0188(5) 0.0157(4) 0.0057(4) 0.0001(3) 0.0003(3)
C8 0.0149(4) 0.0182(5) 0.0183(5) 0.0075(4) 0.0007(3) 0.0012(3)
C9 0.0188(5) 0.0254(5) 0.0236(5) 0.0126(4) 0.0014(4) 0.0002(4)
C10 0.0216(5) 0.0237(5) 0.0336(6) 0.0150(5) 0.0029(5) -0.0020(4)
C11 0.0241(6) 0.0192(5) 0.0317(6) 0.0064(5) 0.0024(5) -0.0036(4)
C12 0.0200(5) 0.0207(5) 0.0217(5) 0.0034(4) 0.0014(4) -0.0011(4)
C13 0.0144(4) 0.0180(5) 0.0187(5) 0.0062(4) 0.0019(3) 0.0005(3)
C14 0.0150(4) 0.0189(5) 0.0209(5) 0.0075(4) 0.0002(4) -0.0003(4)
C15 0.0162(5) 0.0232(5) 0.0273(6) 0.0090(4) 0.0033(4) -0.0003(4)
C16 0.0145(5) 0.0280(6) 0.0369(7) 0.0129(5) 0.0000(4) 0.0005(4)
C17 0.0170(5) 0.0260(6) 0.0339(6) 0.0129(5) -0.0061(4) -0.0011(4)
C18 0.0186(5) 0.0202(5) 0.0244(5) 0.0095(4) -0.0045(4) -0.0005(4)
C19 0.0154(4) 0.0163(4) 0.0200(5) 0.0070(4) -0.0009(4) 0.0002(3)
C20 0.0238(5) 0.0261(5) 0.0186(5) 0.0108(4) -0.0001(4) -0.0046(4)
C21 0.0238(6) 0.0356(7) 0.0217(5) 0.0135(5) 0.0005(4) -0.0054(5)
C22 0.0265(6) 0.0336(6) 0.0298(6) 0.0182(5) -0.0051(5) -0.0051(5)
C23 0.0397(7) 0.0324(7) 0.0249(6) 0.0143(5) -0.0094(5) -0.0022(5)
C24 0.0426(8) 0.0345(7) 0.0188(5) 0.0097(5) 0.0005(5) 0.0059(6)
C25 0.0314(6) 0.0286(6) 0.0195(5) 0.0100(5) 0.0027(4) 0.0028(5)
S1A 0.01839(14) 0.02542(15) 0.02273(15) 0.01386(12) 0.00345(10) 0.00153(10)
S2A 0.02291(15) 0.02712(16) 0.01826(14) 0.00695(11) -0.00121(11) 0.00476(11)
F1A 0.0210(4) 0.0507(6) 0.0773(8) 0.0248(6) 0.0125(5) 0.0060(4)
F2A 0.0348(6) 0.0598(8) 0.1296(14) 0.0676(10) -0.0050(7) -0.0119(5)
F3A 0.0379(6) 0.1058(13) 0.0429(7) 0.0083(7) -0.0183(5) -0.0037(7)
F4A 0.0565(6) 0.0405(5) 0.0418(5) 0.0242(5) 0.0257(5) 0.0171(5)
F5A 0.0498(6) 0.0365(6) 0.0426(6) 0.0051(5) -0.0016(5) -0.0112(5)
F6A 0.0530(6) 0.0352(5) 0.0548(7) 0.0222(5) 0.0111(5) 0.0198(5)
O1A 0.0305(5) 0.0433(6) 0.0204(5) 0.0063(4) 0.0032(4) 0.0077(4)
O2A 0.0282(5) 0.0466(7) 0.0680(9) 0.0447(7) 0.0126(5) 0.0079(5)
O3A 0.0375(6) 0.0307(5) 0.0281(5) 0.0065(4) -0.0141(4) 0.0045(5)
O4A 0.0293(5) 0.0412(7) 0.0304(6) 0.0118(5) 0.0103(5) 0.0118(5)
N3A 0.0237(5) 0.0370(6) 0.0152(4) 0.0097(4) 0.0012(4) 0.0084(4)
C51A 0.0229(6) 0.0329(7) 0.0389(8) 0.0179(7) -0.0027(5) -0.0008(5)
C52A 0.0360(8) 0.0286(7) 0.0272(7) 0.0091(5) 0.0068(6) 0.0065(6)
S1B 0.034(4) 0.073(5) 0.051(4) 0.043(4) 0.004(3) 0.004(4)
S2B 0.029(3) 0.053(5) 0.037(4) 0.017(4) 0.002(3) -0.006(3)
F1B 0.073(15) 0.065(16) 0.088(19) 0.034(16) -0.004(12) 0.012(12)
F2B 0.056(11) 0.128(17) 0.029(7) 0.039(9) 0.012(8) -0.012(10)
F3B 0.040(6) 0.046(6) 0.035(5) -0.009(6) 0.006(5) -0.006(5)
F4B 0.059(8) 0.058(8) 0.039(6) 0.007(6) -0.017(6) -0.021(7)
F5B 0.036(6) 0.047(6) 0.032(6) -0.005(5) 0.019(5) 0.005(6)
F6B 0.045(11) 0.088(17) 0.13(3) 0.042(14) 0.026(16) 0.021(13)
O1B 0.044(11) 0.044(13) 0.040(9) 0.021(9) -0.004(9) -0.020(9)
O2B 0.044(8) 0.089(9) 0.040(7) 0.028(8) -0.005(7) -0.006(8)
O3B 0.13(4) 0.11(3) 0.22(5) 0.14(4) -0.02(3) -0.01(2)
O4B 0.047(8) 0.053(9) 0.046(8) 0.002(7) -0.008(7) -0.007(8)
N3B 0.069(15) 0.11(2) 0.040(12) 0.033(16) 0.002(12) 0.026(19)
C51B 0.036(8) 0.052(8) 0.023(6) 0.003(6) 0.006(5) 0.002(6)
C52B 0.045(8) 0.040(8) 0.035(7) 0.001(6) -0.005(6) -0.006(6)
S3A 0.0415(3) 0.0248(3) 0.0228(2) 0.01205(18) -0.00979(17) -0.0069(2)
S4A 0.01708(16) 0.0196(2) 0.01670(17) 0.00322(14) -0.00070(12) 0.00177(13)
F7A 0.0771(9) 0.0498(7) 0.0329(6) 0.0276(5) -0.0071(6) 0.0083(6)
F8A 0.0360(6) 0.0616(7) 0.0289(5) 0.0198(5) 0.0072(4) 0.0236(5)
F9A 0.0232(5) 0.0749(9) 0.0266(5) 0.0105(5) -0.0059(4) -0.0054(5)
F10A 0.0585(8) 0.0180(4) 0.0245(5) 0.0029(4) -0.0053(5) 0.0062(5)
F11A 0.0334(5) 0.0393(5) 0.0211(4) 0.0035(4) 0.0068(4) -0.0013(4)
F12A 0.0277(4) 0.0327(5) 0.0230(4) 0.0066(4) -0.0074(3) 0.0038(4)
O5A 0.0570(10) 0.0555(11) 0.0496(9) 0.0374(10) -0.0285(7) -0.0339(9)
O6A 0.0871(11) 0.0260(6) 0.0273(6) 0.0095(5) -0.0005(6) 0.0175(6)
O7A 0.0207(4) 0.0184(4) 0.0227(4) 0.0044(3) 0.0058(3) 0.0005(3)
O8A 0.0205(6) 0.0354(9) 0.0251(7) 0.0041(6) -0.0040(5) 0.0084(6)
N4A 0.0235(5) 0.0239(5) 0.0224(5) 0.0118(4) 0.0009(4) 0.0002(4)
C53A 0.0243(8) 0.0350(9) 0.0246(9) 0.0140(7) -0.0016(7) 0.0054(7)
C54A 0.0254(8) 0.0197(7) 0.0180(7) 0.0038(5) -0.0019(6) 0.0029(5)
S3B 0.0277(15) 0.026(2) 0.0247(18) 0.0068(14) -0.0023(12) -0.0015(14)
S4B 0.048(2) 0.0262(19) 0.0189(13) 0.0092(13) -0.0118(12) -0.0052(15)
F7B 0.032(3) 0.035(4) 0.021(3) 0.011(3) -0.004(2) 0.009(3)
F8B 0.029(3) 0.045(4) 0.027(3) 0.006(3) 0.006(3) 0.002(3)
F9B 0.071(6) 0.022(3) 0.021(3) 0.004(2) -0.003(4) 0.010(3)
F10B 0.043(5) 0.042(5) 0.032(4) 0.012(3) -0.005(4) 0.018(4)
F11B 0.086(7) 0.044(4) 0.027(4) 0.024(4) -0.014(4) 0.002(4)
F12B 0.027(3) 0.059(4) 0.025(3) 0.006(3) -0.008(2) -0.006(3)
O5B 0.021(4) 0.033(5) 0.028(5) -0.007(4) -0.012(3) 0.015(4)
O6B 0.026(4) 0.024(3) 0.027(4) 0.004(3) 0.009(3) -0.002(3)
O7B 0.078(7) 0.036(5) 0.027(4) 0.001(4) -0.005(4) 0.031(5)
O8B 0.048(7) 0.040(6) 0.044(8) 0.024(5) -0.023(5) -0.021(5)
N4B 0.024(4) 0.022(4) 0.021(4) 0.007(3) 0.002(3) 0.002(3)
C53B 0.020(4) 0.027(4) 0.009(4) 0.001(3) -0.007(3) -0.002(4)
C54B 0.018(4) 0.036(5) 0.023(4) 0.015(3) -0.002(3) 0.006(3)

loop_
_atom_type_symbol
_atom_type_description
_atom_type_scat_dispersion_real
_atom_type_scat_dispersion_imag
_atom_type_scat_source
C C 0.0015 0.0009 'International Tables Vol C Tables 4.2.6.8 and 6.1.1.4'
H H 0.0000 0.0000 'International Tables Vol C Tables 4.2.6.8 and 6.1.1.4'
F F 0.0096 0.0061 'International Tables Vol C Tables 4.2.6.8 and 6.1.1.4'
N N 0.0030 0.0019 'International Tables Vol C Tables 4.2.6.8 and 6.1.1.4'
O O 0.0056 0.0036 'International Tables Vol C Tables 4.2.6.8 and 6.1.1.4'
P P 0.0667 0.0580 'International Tables Vol C Tables 4.2.6.8 and 6.1.1.4'
S S 0.0826 0.0763 'International Tables Vol C Tables 4.2.6.8 and 6.1.1.4'

loop_
_geom_angle_atom_site_label_1
_geom_angle_atom_site_label_2
_geom_angle_atom_site_label_3
_geom_angle
_geom_angle_site_symmetry_1
_geom_angle_site_symmetry_3
_geom_angle_publ_flag
N2 P2 C44 111.64(5) . . ?
N2 P2 C26 117.86(5) . . ?
C44 P2 C26 102.03(5) . . ?
N2 P2 C38 119.84(5) . . ?
C44 P2 C38 102.13(5) . . ?
C26 P2 C38 100.79(5) . . ?
C50 N2 P2 128.28(8) . . ?
C27 C26 C31 121.94(10) . . ?
C27 C26 P2 128.38(9) . . ?
C31 C26 P2 109.66(8) . . ?
C26 C27 C28 118.39(11) . . ?
C27 C28 C29 120.32(11) . . ?
C28 C29 C30 120.93(11) . . ?
C31 C30 C29 119.55(11) . . ?
C30 C31 C26 118.86(10) . . ?
C30 C31 C32 123.73(10) . . ?
C26 C31 C32 117.38(9) . . ?
C31 C32 C33 107.96(8) . . ?
C31 C32 C39 108.96(9) . . ?
C33 C32 C39 108.17(9) . . ?
C34 C33 C38 118.98(10) . . ?
C34 C33 C32 124.31(10) . . ?
C38 C33 C32 116.71(9) . . ?
C33 C34 C35 119.29(11) . . ?
C36 C35 C34 121.22(11) . . ?
C35 C36 C37 120.22(11) . . ?
C38 C37 C36 118.36(11) . . ?
C37 C38 C33 121.92(10) . . ?
C37 C38 P2 127.84(9) . . ?
C33 C38 P2 110.20(8) . . ?
C40 C39 C44 118.91(10) . . ?
C40 C39 C32 123.71(10) . . ?
C44 C39 C32 117.38(9) . . ?
C39 C40 C41 119.75(11) . . ?
C42 C41 C40 120.62(10) . . ?
C43 C42 C41 120.51(11) . . ?
C42 C43 C44 118.47(11) . . ?
C43 C44 C39 121.73(10) . . ?
C43 C44 P2 128.54(9) . . ?
C39 C44 P2 109.73(8) . . ?
C50 C45 C46 119.34(11) . . ?
C47 C46 C45 120.61(11) . . ?
C46 C47 C48 119.60(11) . . ?
C49 C48 C47 120.41(11) . . ?
C48 C49 C50 119.73(11) . . ?
C45 C50 C49 120.29(10) . . ?
C45 C50 N2 122.82(10) . . ?
C49 C50 N2 116.88(10) . . ?
N1 P1 C1 117.41(7) . . ?
N1 P1 C14 112.44(6) . . ?
C1 P1 C14 101.84(5) . . ?
N1 P1 C13 120.14(6) . . ?
C1 P1 C13 100.35(5) . . ?
C14 P1 C13 102.00(5) . . ?
C20 N1 P1 130.37(9) . . ?
C2 C1 C6 121.61(12) . . ?
C2 C1 P1 127.73(11) . . ?
C6 C1 P1 110.66(8) . . ?
C1 C2 C3 118.25(14) . . ?
C4 C3 C2 120.72(13) . . ?
C3 C4 C5 121.02(14) . . ?
C6 C5 C4 119.11(14) . . ?
C5 C6 C1 119.28(11) . . ?
C5 C6 C7 123.85(11) . . ?
C1 C6 C7 116.87(10) . . ?
C6 C7 C8 107.58(9) . . ?
C6 C7 C19 108.74(9) . . ?
C8 C7 C19 108.44(9) . . ?
C9 C8 C13 118.84(10) . . ?
C9 C8 C7 123.89(10) . . ?
C13 C8 C7 117.27(9) . . ?
C8 C9 C10 119.59(11) . . ?
C11 C10 C9 120.98(11) . . ?
C10 C11 C12 120.47(11) . . ?
C13 C12 C11 118.30(11) . . ?
C12 C13 C8 121.83(10) . . ?
C12 C13 P1 128.37(9) . . ?
C8 C13 P1 109.80(8) . . ?
C15 C14 C19 121.76(11) . . ?
C15 C14 P1 128.57(9) . . ?
C19 C14 P1 109.67(8) . . ?
C14 C15 C16 118.27(12) . . ?
C17 C16 C15 120.56(11) . . ?
C16 C17 C18 120.85(11) . . ?
C19 C18 C17 119.40(12) . . ?
C18 C19 C14 119.16(10) . . ?
C18 C19 C7 123.11(10) . . ?
C14 C19 C7 117.73(9) . . ?
C21 C20 C25 120.65(12) . . ?
C21 C20 N1 122.12(11) . . ?
C25 C20 N1 117.22(12) . . ?
C20 C21 C22 119.22(12) . . ?
C23 C22 C21 120.52(13) . . ?
C22 C23 C24 119.66(13) . . ?
C23 C24 C25 120.67(13) . . ?
C24 C25 C20 119.28(13) . . ?
O2A S1A O1A 117.35(8) . . ?
O2A S1A N3A 111.00(7) . . ?
O1A S1A N3A 116.61(6) . . ?
O2A S1A C51A 103.03(8) . . ?
O1A S1A C51A 104.81(7) . . ?
N3A S1A C51A 101.43(7) . . ?
O3A S2A O4A 119.07(8) . . ?
O3A S2A N3A 115.58(7) . . ?
O4A S2A N3A 107.98(7) . . ?
O3A S2A C52A 104.85(8) . . ?
O4A S2A C52A 102.45(8) . . ?
N3A S2A C52A 105.05(8) . . ?
S1A N3A S2A 126.90(7) . . ?
F3A C51A F1A 108.55(15) . . ?
F3A C51A F2A 107.99(18) . . ?
F1A C51A F2A 109.01(15) . . ?
F3A C51A S1A 110.90(12) . . ?
F1A C51A S1A 109.85(12) . . ?
F2A C51A S1A 110.48(11) . . ?
F4A C52A F6A 108.04(14) . . ?
F4A C52A F5A 108.44(15) . . ?
F6A C52A F5A 108.15(13) . . ?
F4A C52A S2A 111.88(11) . . ?
F6A C52A S2A 109.46(12) . . ?
F5A C52A S2A 110.76(11) . . ?
O2B S1B O1B 120.1(17) . . ?
O2B S1B N3B 119.5(18) . . ?
O1B S1B N3B 103.0(14) . . ?
O2B S1B C51B 111.0(16) . . ?
O1B S1B C51B 101.3(12) . . ?
N3B S1B C51B 98.6(15) . . ?
O3B S2B O4B 117(2) . . ?
O3B S2B N3B 115(2) . . ?
O4B S2B N3B 107.4(15) . . ?
O3B S2B C52B 105.3(18) . . ?
O4B S2B C52B 106.1(13) . . ?
N3B S2B C52B 105.5(14) . . ?
S2B N3B S1B 130.9(16) . . ?
F2B C51B F1B 99(2) . . ?
F2B C51B F3B 114.7(19) . . ?
F1B C51B F3B 112(2) . . ?
F2B C51B S1B 113.0(17) . . ?
F1B C51B S1B 103.0(17) . . ?
F3B C51B S1B 113.9(15) . . ?
F5B C52B F4B 108(2) . . ?
F5B C52B F6B 93.4(19) . . ?
F4B C52B F6B 116(2) . . ?
F5B C52B S2B 118.1(18) . . ?
F4B C52B S2B 110.6(16) . . ?
F6B C52B S2B 109.6(17) . . ?
O5A S3A O6A 119.69(13) . . ?
O5A S3A N4A 107.92(10) . . ?
O6A S3A N4A 115.78(9) . . ?
O5A S3A C53A 104.62(13) . . ?
O6A S3A C53A 103.70(11) . . ?
N4A S3A C53A 103.05(10) . . ?
O8A S4A O7A 118.00(9) . . ?
O8A S4A N4A 118.04(9) . . ?
O7A S4A N4A 106.73(7) . . ?
O8A S4A C54A 105.78(10) . . ?
O7A S4A C54A 101.98(8) . . ?
N4A S4A C54A 104.16(9) . . ?
S4A N4A S3A 123.65(9) . . ?
F9A C53A F8A 107.9(2) . . ?
F9A C53A F7A 108.0(2) . . ?
F8A C53A F7A 108.0(2) . . ?
F9A C53A S3A 111.37(17) . . ?
F8A C53A S3A 112.55(17) . . ?
F7A C53A S3A 108.79(17) . . ?
F10A C54A F12A 108.51(17) . . ?
F10A C54A F11A 108.61(18) . . ?
F12A C54A F11A 108.09(17) . . ?
F10A C54A S4A 111.60(15) . . ?
F12A C54A S4A 110.47(14) . . ?
F11A C54A S4A 109.46(14) . . ?
O6B S3B O5B 117.7(7) . . ?
O6B S3B N4B 107.6(5) . . ?
O5B S3B N4B 118.4(7) . . ?
O6B S3B C53B 103.4(7) . . ?
O5B S3B C53B 104.3(7) . . ?
N4B S3B C53B 103.1(6) . . ?
O8B S4B O7B 119.2(9) . . ?
O8B S4B N4B 109.3(7) . . ?
O7B S4B N4B 114.8(6) . . ?
O8B S4B C54B 104.2(8) . . ?
O7B S4B C54B 103.2(7) . . ?
N4B S4B C54B 104.2(6) . . ?
S4B N4B S3B 125.5(6) . . ?
F9B C53B F8B 108.8(12) . . ?
F9B C53B F7B 109.4(11) . . ?
F8B C53B F7B 106.9(12) . . ?
F9B C53B S3B 112.5(10) . . ?
F8B C53B S3B 109.4(9) . . ?
F7B C53B S3B 109.6(10) . . ?
F10B C54B F12B 106.4(12) . . ?
F10B C54B F11B 108.2(12) . . ?
F12B C54B F11B 105.7(12) . . ?
F10B C54B S4B 114.2(10) . . ?
F12B C54B S4B 112.0(10) . . ?
F11B C54B S4B 109.9(10) . . ?

loop_
_geom_bond_atom_site_label_1
_geom_bond_atom_site_label_2
_geom_bond_distance
_geom_bond_site_symmetry_2
_geom_bond_publ_flag
P2 N2 1.6248(10) . ?
P2 C44 1.7790(11) . ?
P2 C26 1.7804(11) . ?
P2 C38 1.7876(11) . ?
N2 C50 1.4243(14) . ?
C26 C27 1.3902(15) . ?
C26 C31 1.4089(15) . ?
C27 C28 1.3930(17) . ?
C28 C29 1.3935(18) . ?
C29 C30 1.3970(16) . ?
C30 C31 1.3884(15) . ?
C31 C32 1.5307(15) . ?
C32 C33 1.5310(15) . ?
C32 C39 1.5314(15) . ?
C33 C34 1.3854(15) . ?
C33 C38 1.4073(15) . ?
C34 C35 1.3973(17) . ?
C35 C36 1.3875(18) . ?
C36 C37 1.3927(17) . ?
C37 C38 1.3889(15) . ?
C39 C40 1.3879(15) . ?
C39 C44 1.4075(15) . ?
C40 C41 1.3953(16) . ?
C41 C42 1.3935(17) . ?
C42 C43 1.3904(16) . ?
C43 C44 1.3907(15) . ?
C45 C50 1.3862(16) . ?
C45 C46 1.3966(16) . ?
C46 C47 1.3871(17) . ?
C47 C48 1.3873(18) . ?
C48 C49 1.3873(16) . ?
C49 C50 1.3964(15) . ?
P1 N1 1.6152(11) . ?
P1 C1 1.7790(13) . ?
P1 C14 1.7821(12) . ?
P1 C13 1.7881(11) . ?
N1 C20 1.4205(16) . ?
C1 C2 1.3884(16) . ?
C1 C6 1.4026(17) . ?
C2 C3 1.389(2) . ?
C3 C4 1.378(3) . ?
C4 C5 1.397(2) . ?
C5 C6 1.3852(17) . ?
C6 C7 1.5256(16) . ?
C7 C8 1.5304(15) . ?
C7 C19 1.5315(15) . ?
C8 C9 1.3860(15) . ?
C8 C13 1.4107(15) . ?
C9 C10 1.3974(17) . ?
C10 C11 1.3845(19) . ?
C11 C12 1.3960(18) . ?
C12 C13 1.3886(15) . ?
C14 C15 1.3909(15) . ?
C14 C19 1.4052(16) . ?
C15 C16 1.3925(18) . ?
C16 C17 1.390(2) . ?
C17 C18 1.3955(17) . ?
C18 C19 1.3883(15) . ?
C20 C21 1.3873(18) . ?
C20 C25 1.3931(17) . ?
C21 C22 1.3955(18) . ?
C22 C23 1.384(2) . ?
C23 C24 1.386(2) . ?
C24 C25 1.3866(19) . ?
S1A O2A 1.4300(11) . ?
S1A O1A 1.4345(11) . ?
S1A N3A 1.5692(12) . ?
S1A C51A 1.8327(15) . ?
S2A O3A 1.4246(11) . ?
S2A O4A 1.4368(13) . ?
S2A N3A 1.5755(12) . ?
S2A C52A 1.8374(16) . ?
F1A C51A 1.312(2) . ?
F2A C51A 1.323(2) . ?
F3A C51A 1.310(2) . ?
F4A C52A 1.3272(17) . ?
F5A C52A 1.330(2) . ?
F6A C52A 1.3300(19) . ?
S1B O2B 1.353(16) . ?
S1B O1B 1.446(16) . ?
S1B N3B 1.584(16) . ?
S1B C51B 1.840(16) . ?
S2B O3B 1.427(16) . ?
S2B O4B 1.440(16) . ?
S2B N3B 1.563(16) . ?
S2B C52B 1.802(16) . ?
F1B C51B 1.341(18) . ?
F2B C51B 1.340(17) . ?
F3B C51B 1.365(17) . ?
F4B C52B 1.337(17) . ?
F5B C52B 1.325(18) . ?
F6B C52B 1.345(18) . ?
S3A O5A 1.4272(19) . ?
S3A O6A 1.4274(17) . ?
S3A N4A 1.5879(13) . ?
S3A C53A 1.833(3) . ?
S4A O8A 1.4233(15) . ?
S4A O7A 1.4469(11) . ?
S4A N4A 1.5719(13) . ?
S4A C54A 1.842(2) . ?
F7A C53A 1.334(3) . ?
F8A C53A 1.318(3) . ?
F9A C53A 1.309(3) . ?
F10A C54A 1.323(2) . ?
F11A C54A 1.329(3) . ?
F12A C54A 1.328(3) . ?
S3B O6B 1.427(9) . ?
S3B O5B 1.437(9) . ?
S3B N4B 1.582(9) . ?
S3B C53B 1.838(13) . ?
S4B O8B 1.411(12) . ?
S4B O7B 1.452(10) . ?
S4B N4B 1.579(9) . ?
S4B C54B 1.826(13) . ?
F7B C53B 1.339(16) . ?
F8B C53B 1.319(16) . ?
F9B C53B 1.314(15) . ?
F10B C54B 1.303(15) . ?
F11B C54B 1.347(15) . ?
F12B C54B 1.333(15) . ?
